data_4124603
loop_
_publ_author_name
'Mo, Zhenbo'
'Kolychev, Eugene L.'
'Rit, Arnab'
'Campos, Jes\'us'
'Niu, Haoyu'
'Aldridge, Simon'

_publ_section_title
;
 Facile Reversibility by Design: Tuning Small Molecule Capture and
 Activation by Single Component Frustrated Lewis Pairs.
;
_journal_issue 38
_journal_name_full 'Journal of the American Chemical Society'
_journal_page_first 12227
_journal_page_last 12230
_journal_paper_doi 10.1021/jacs.5b08614
_journal_volume 137
_journal_year 2015
_chemical_formula_sum 'C33 H28 B F10 O P'
_chemical_formula_weight 672.33
_space_group_crystal_system monoclinic
_space_group_IT_number 14
_space_group_name_Hall '-P 2ybc'
_space_group_name_H-M_alt 'P 1 21/c 1'
_symmetry_space_group_name_Hall '-P 2ybc'
_symmetry_space_group_name_H-M 'P 1 21/c 1'
_atom_sites_solution_hydrogens mixed
_audit_creation_method SHELXL-2014/7
_cell_angle_alpha 90
_cell_angle_beta 118.974(5)
_cell_angle_gamma 90
_cell_formula_units_Z 8
_cell_length_a 19.6110(7)
_cell_length_b 18.9841(3)
_cell_length_c 19.3662(7)
_cell_measurement_reflns_used 23357
_cell_measurement_temperature 150(2)
_cell_measurement_theta_max 76.8803
_cell_measurement_theta_min 3.4694
_cell_volume 6307.6(5)
_computing_cell_refinement 'CrysAlisPro, (Agilent, 2011)'
_computing_data_collection 'SuperNova, (Oxford Diffraction, 2010)'
_computing_data_reduction 'CrysAlisPro, (Agilent, 2011)'
_computing_structure_refinement 'SHELXL-2014/7 (Sheldrick, 2014)'
_computing_structure_solution 'SHELXT 2014/5 (Sheldrick, 2014)'
_diffrn_ambient_temperature 150(2)
_diffrn_measured_fraction_theta_full 1.000
_diffrn_measured_fraction_theta_max 0.986
_diffrn_measurement_device Area
_diffrn_measurement_device_type 'Oxford Diffraction SuperNova'
_diffrn_measurement_method \w
_diffrn_radiation_monochromator graphite
_diffrn_radiation_type 'Cu K\a'
_diffrn_radiation_wavelength 1.54180
_diffrn_reflns_av_R_equivalents 0.0364
_diffrn_reflns_av_unetI/netI 0.0231
_diffrn_reflns_laue_measured_fraction_full 1.000
_diffrn_reflns_laue_measured_fraction_max 0.986
_diffrn_reflns_limit_h_max 24
_diffrn_reflns_limit_h_min -23
_diffrn_reflns_limit_k_max 23
_diffrn_reflns_limit_k_min -13
_diffrn_reflns_limit_l_max 24
_diffrn_reflns_limit_l_min -24
_diffrn_reflns_number 64340
_diffrn_reflns_point_group_measured_fraction_full 1.000
_diffrn_reflns_point_group_measured_fraction_max 0.986
_diffrn_reflns_theta_full 67.684
_diffrn_reflns_theta_max 77.086
_diffrn_reflns_theta_min 3.472
_exptl_absorpt_coefficient_mu 1.546
_exptl_absorpt_correction_T_max 1.00000
_exptl_absorpt_correction_T_min 0.84857
_exptl_absorpt_correction_type multi-scan
_exptl_absorpt_process_details 'CrysAlisPro, (Agilent, 2011)'
_exptl_crystal_colour colorless
_exptl_crystal_density_diffrn 1.416
_exptl_crystal_description prism
_exptl_crystal_F_000 2752
_exptl_crystal_size_max 0.35
_exptl_crystal_size_mid 0.30
_exptl_crystal_size_min 0.20
_refine_diff_density_max 1.383
_refine_diff_density_min -0.629
_refine_diff_density_rms 0.062
_refine_ls_extinction_method none
_refine_ls_goodness_of_fit_ref 0.989
_refine_ls_hydrogen_treatment mixed
_refine_ls_matrix_type full
_refine_ls_number_parameters 853
_refine_ls_number_reflns 13158
_refine_ls_number_restraints 4
_refine_ls_restrained_S_all 0.990
_refine_ls_R_factor_all 0.0791
_refine_ls_R_factor_gt 0.0680
_refine_ls_shift/su_max 0.019
_refine_ls_shift/su_mean 0.000
_refine_ls_structure_factor_coef Fsqd
_refine_ls_weighting_details 'w=1/[\s^2^(Fo^2^)+(0.1327P)^2^+4.4502P] where P=(Fo^2^+2Fc^2^)/3'
_refine_ls_weighting_scheme calc
_refine_ls_wR_factor_gt 0.2011
_refine_ls_wR_factor_ref 0.2187
_reflns_Friedel_coverage 0.000
_reflns_number_gt 10855
_reflns_number_total 13158
_reflns_threshold_expression 'I > 2\s(I)'
_oxford_structure_analysis_title 062zmjc15
_cod_data_source_file ja5b08614_si_002.cif
_cod_data_source_block 4b-H2
_cod_original_cell_volume 6307.6(4)
_cod_database_code 4124603
_shelx_shelxl_version_number 2014/7
_shelx_space_group_comment
;
The symmetry employed for this shelxl refinement is uniquely defined
by the following loop, which should always be used as a source of
symmetry information in preference to the above space-group names.
They are only intended as comments.
;

loop_
_space_group_symop_operation_xyz
'x, y, z'
'-x, y+1/2, -z+1/2'
'-x, -y, -z'
'x, -y-1/2, z-1/2'

loop_
_atom_site_label
_atom_site_type_symbol
_atom_site_fract_x
_atom_site_fract_y
_atom_site_fract_z
_atom_site_U_iso_or_equiv
_atom_site_adp_type
_atom_site_occupancy
_atom_site_site_symmetry_order
_atom_site_calc_flag
_atom_site_refinement_flags_posn
_atom_site_refinement_flags_adp
B1 B 0.09287(18) 0.63300(15) 0.74119(18) 0.0459(6) Uani 1 1 d D .
P1 P -0.00805(5) 0.71617(3) 0.51770(4) 0.05192(19) Uani 1 1 d D .
O1 O 0.05855(11) 0.76804(8) 0.67760(10) 0.0453(4) Uani 1 1 d . .
C1 C 0.11687(14) 0.76819(12) 0.75711(14) 0.0423(5) Uani 1 1 d . .
C2 C 0.13435(15) 0.70220(13) 0.79276(16) 0.0470(5) Uani 1 1 d . .
C3 C 0.1909(2) 0.70310(17) 0.87240(18) 0.0637(8) Uani 1 1 d . .
H3 H 0.2063 0.6598 0.9004 0.076 Uiso 1 1 calc R U
C4 C 0.2252(2) 0.76491(18) 0.9118(2) 0.0728(9) Uani 1 1 d . .
H4 H 0.2627 0.7635 0.9663 0.087 Uiso 1 1 calc R U
C5 C 0.20528(19) 0.82872(16) 0.87261(18) 0.0621(7) Uani 1 1 d . .
H5 H 0.2293 0.8708 0.9002 0.075 Uiso 1 1 calc R U
C6 C 0.15025(14) 0.83178(13) 0.79297(15) 0.0448(5) Uani 1 1 d . .
C7 C 0.12184(14) 0.90047(12) 0.74722(15) 0.0436(5) Uani 1 1 d . .
C8 C 0.09313(14) 0.88554(12) 0.66034(15) 0.0431(5) Uani 1 1 d . .
C9 C 0.09215(19) 0.93485(14) 0.60683(19) 0.0556(6) Uani 1 1 d . .
H9 H 0.1128 0.9805 0.6252 0.067 Uiso 1 1 calc R U
C10 C 0.0619(2) 0.91927(16) 0.5274(2) 0.0642(8) Uani 1 1 d . .
H10 H 0.0620 0.9543 0.4925 0.077 Uiso 1 1 calc R U
C11 C 0.0316(2) 0.85353(16) 0.49835(18) 0.0597(7) Uani 1 1 d . .
H11 H 0.0112 0.8430 0.4439 0.072 Uiso 1 1 calc R U
C12 C 0.03149(16) 0.80253(13) 0.55059(15) 0.0474(5) Uani 1 1 d . .
C13 C 0.06207(14) 0.81935(12) 0.63033(14) 0.0413(5) Uani 1 1 d . .
C14 C 0.05234(18) 0.92736(16) 0.75606(19) 0.0567(7) Uani 1 1 d . .
H14A H 0.0322 0.9709 0.7256 0.085 Uiso 1 1 calc R U
H14B H 0.0695 0.9368 0.8119 0.085 Uiso 1 1 calc R U
H14C H 0.0112 0.8916 0.7364 0.085 Uiso 1 1 calc R U
C15 C 0.18631(19) 0.95630(15) 0.7782(2) 0.0608(7) Uani 1 1 d . .
H15A H 0.2304 0.9392 0.7724 0.091 Uiso 1 1 calc R U
H15B H 0.2036 0.9655 0.8340 0.091 Uiso 1 1 calc R U
H15C H 0.1662 0.9999 0.7479 0.091 Uiso 1 1 calc R U
C16 C 0.12959(16) 0.55864(13) 0.78738(17) 0.0500(6) Uani 1 1 d . .
C17 C 0.1700(2) 0.51199(17) 0.7653(2) 0.0656(8) Uani 1 1 d . .
C18 C 0.1943(2) 0.44639(19) 0.7987(3) 0.0798(11) Uani 1 1 d . .
C19 C 0.1806(2) 0.42529(17) 0.8583(3) 0.0748(10) Uani 1 1 d . .
C20 C 0.14233(18) 0.46987(16) 0.88461(19) 0.0604(7) Uani 1 1 d . .
C21 C 0.11759(17) 0.53455(14) 0.84795(16) 0.0522(6) Uani 1 1 d . .
C22 C -0.00176(15) 0.62978(12) 0.70798(14) 0.0418(5) Uani 1 1 d . .
C23 C -0.04751(16) 0.58530(12) 0.64569(15) 0.0467(5) Uani 1 1 d . .
C24 C -0.12683(17) 0.57725(14) 0.61236(16) 0.0534(6) Uani 1 1 d . .
C25 C -0.16634(17) 0.61572(17) 0.64122(17) 0.0570(7) Uani 1 1 d . .
C26 C -0.1249(2) 0.66059(18) 0.70286(19) 0.0624(7) Uani 1 1 d . .
C27 C -0.04490(17) 0.66683(15) 0.73519(16) 0.0517(6) Uani 1 1 d . .
C28 C -0.1150(2) 0.71803(18) 0.4716(2) 0.0686(8) Uani 1 1 d . .
H28 H -0.1335 0.6682 0.4661 0.082 Uiso 1 1 calc R U
C29 C -0.1395(2) 0.7559(2) 0.5248(3) 0.0774(9) Uani 1 1 d . .
H29A H -0.1287 0.8063 0.5253 0.116 Uiso 1 1 calc R U
H29B H -0.1103 0.7370 0.5785 0.116 Uiso 1 1 calc R U
H29C H -0.1955 0.7488 0.5050 0.116 Uiso 1 1 calc R U
C30 C -0.1520(3) 0.7498(3) 0.3905(3) 0.1022(14) Uani 1 1 d . .
H30A H -0.2088 0.7459 0.3661 0.153 Uiso 1 1 calc R U
H30B H -0.1340 0.7247 0.3581 0.153 Uiso 1 1 calc R U
H30C H -0.1373 0.7996 0.3943 0.153 Uiso 1 1 calc R U
C31 C 0.0238(3) 0.6773(2) 0.4545(3) 0.0907(13) Uani 1 1 d . .
H31 H 0.0115 0.7098 0.4093 0.109 Uiso 1 1 calc R U
C32 C -0.0198(4) 0.6069(2) 0.4222(4) 0.120(2) Uani 1 1 d . .
H32A H -0.0121 0.5909 0.3783 0.180 Uiso 1 1 calc R U
H32B H -0.0755 0.6138 0.4035 0.180 Uiso 1 1 calc R U
H32C H 0.0008 0.5715 0.4642 0.180 Uiso 1 1 calc R U
C33 C 0.1119(4) 0.6690(4) 0.5033(5) 0.154(3) Uani 1 1 d . .
H33A H 0.1265 0.6629 0.5590 0.231 Uiso 1 1 calc R U
H33B H 0.1374 0.7112 0.4973 0.231 Uiso 1 1 calc R U
H33C H 0.1285 0.6277 0.4850 0.231 Uiso 1 1 calc R U
F1 F 0.18622(17) 0.52884(13) 0.70576(18) 0.0976(8) Uani 1 1 d . .
F2 F 0.2301(2) 0.40224(14) 0.7721(2) 0.1287(12) Uani 1 1 d . .
F3 F 0.20253(17) 0.36122(12) 0.8911(2) 0.1123(10) Uani 1 1 d . .
F4 F 0.12645(15) 0.44937(11) 0.94178(13) 0.0846(6) Uani 1 1 d . .
F5 F 0.07706(14) 0.57468(9) 0.87295(11) 0.0707(5) Uani 1 1 d . .
F6 F -0.01307(11) 0.54540(9) 0.61312(11) 0.0656(5) Uani 1 1 d . .
F7 F -0.16440(12) 0.53069(11) 0.55365(13) 0.0782(6) Uani 1 1 d . .
F8 F -0.24366(11) 0.60875(14) 0.61149(13) 0.0827(6) Uani 1 1 d . .
F9 F -0.16334(15) 0.69854(16) 0.73200(16) 0.0983(8) Uani 1 1 d . .
F10 F -0.00896(13) 0.71145(11) 0.79707(12) 0.0746(5) Uani 1 1 d . .
B2 B 0.58987(17) 0.37365(15) 0.35790(18) 0.0449(6) Uani 1 1 d D .
P2 P 0.50507(4) 0.27655(4) 0.49271(4) 0.05269(19) Uani 1 1 d D .
O2 O 0.57056(10) 0.23248(9) 0.39254(10) 0.0435(4) Uani 1 1 d . .
C34 C 0.62632(13) 0.23957(13) 0.36667(14) 0.0414(5) Uani 1 1 d . .
C35 C 0.63445(14) 0.30759(13) 0.34421(15) 0.0452(5) Uani 1 1 d . .
C36 C 0.68899(18) 0.31350(16) 0.3178(2) 0.0615(7) Uani 1 1 d . .
H36 H 0.6971 0.3582 0.3010 0.074 Uiso 1 1 calc R U
C37 C 0.7318(2) 0.25642(19) 0.3153(3) 0.0743(10) Uani 1 1 d . .
H37 H 0.7675 0.2624 0.2959 0.089 Uiso 1 1 calc R U
C38 C 0.72286(19) 0.19064(17) 0.3409(2) 0.0646(8) Uani 1 1 d . .
H38 H 0.7541 0.1523 0.3411 0.078 Uiso 1 1 calc R U
C39 C 0.66810(15) 0.18072(14) 0.36640(16) 0.0472(5) Uani 1 1 d . .
C40 C 0.65025(17) 0.10926(14) 0.39038(17) 0.0514(6) Uani 1 1 d . .
C41 C 0.62723(19) 0.12214(15) 0.45382(18) 0.0558(6) Uani 1 1 d . .
C42 C 0.58586(17) 0.18333(13) 0.44934(16) 0.0489(6) Uani 1 1 d . .
C43 C 0.5583(2) 0.19697(16) 0.5023(2) 0.0617(7) Uani 1 1 d . .
C44 C 0.5735(4) 0.1489(2) 0.5623(3) 0.0993(16) Uani 1 1 d . .
H44 H 0.5555 0.1575 0.5991 0.119 Uiso 1 1 calc R U
C45 C 0.6150(4) 0.0884(2) 0.5677(3) 0.117(2) Uani 1 1 d . .
H45 H 0.6252 0.0552 0.6083 0.141 Uiso 1 1 calc R U
C46 C 0.6417(3) 0.07575(19) 0.5147(3) 0.0869(12) Uani 1 1 d . .
H46 H 0.6708 0.0341 0.5201 0.104 Uiso 1 1 calc R U
C47 C 0.5799(2) 0.07678(18) 0.3177(2) 0.0669(8) Uani 1 1 d . .
H47A H 0.5645 0.0329 0.3330 0.100 Uiso 1 1 calc R U
H47B H 0.5944 0.0668 0.2768 0.100 Uiso 1 1 calc R U
H47C H 0.5362 0.1100 0.2970 0.100 Uiso 1 1 calc R U
C48 C 0.7198(2) 0.05873(17) 0.4193(2) 0.0694(8) Uani 1 1 d . .
H48A H 0.7637 0.0778 0.4672 0.104 Uiso 1 1 calc R U
H48B H 0.7349 0.0534 0.3782 0.104 Uiso 1 1 calc R U
H48C H 0.7051 0.0127 0.4309 0.104 Uiso 1 1 calc R U
C49 C 0.61820(14) 0.45036(13) 0.34233(16) 0.0457(5) Uani 1 1 d . .
C50 C 0.60148(17) 0.47292(14) 0.26794(17) 0.0500(6) Uani 1 1 d . .
C51 C 0.61986(19) 0.53879(15) 0.25117(18) 0.0562(6) Uani 1 1 d . .
C52 C 0.65655(18) 0.58607(15) 0.31178(19) 0.0572(7) Uani 1 1 d . .
C53 C 0.67450(17) 0.56730(16) 0.38698(18) 0.0566(6) Uani 1 1 d . .
C54 C 0.65563(16) 0.50076(15) 0.40134(16) 0.0518(6) Uani 1 1 d . .
C55 C 0.49441(15) 0.37353(13) 0.30392(16) 0.0466(5) Uani 1 1 d . .
C56 C 0.44998(17) 0.33961(18) 0.23299(19) 0.0591(7) Uani 1 1 d . .
C57 C 0.3697(2) 0.3465(2) 0.1877(2) 0.0766(10) Uani 1 1 d . .
C58 C 0.33082(19) 0.3901(2) 0.2140(3) 0.0820(12) Uani 1 1 d . .
C59 C 0.3711(2) 0.42401(17) 0.2834(3) 0.0740(10) Uani 1 1 d . .
C60 C 0.45056(18) 0.41529(14) 0.3263(2) 0.0578(7) Uani 1 1 d . .
C61 C 0.4008(2) 0.2653(2) 0.4358(3) 0.0843(12) Uani 1 1 d . .
H61 H 0.3760 0.3128 0.4277 0.101 Uiso 1 1 calc R U
C62 C 0.3779(2) 0.2342(2) 0.3556(3) 0.0816(11) Uani 1 1 d . .
H62A H 0.3967 0.1856 0.3619 0.122 Uiso 1 1 calc R U
H62B H 0.4011 0.2622 0.3297 0.122 Uiso 1 1 calc R U
H62C H 0.3210 0.2348 0.3232 0.122 Uiso 1 1 calc R U
C63 C 0.3719(4) 0.2203(5) 0.4812(4) 0.170(4) Uani 1 1 d . .
H63A H 0.3150 0.2236 0.4563 0.255 Uiso 1 1 calc R U
H63B H 0.3952 0.2370 0.5358 0.255 Uiso 1 1 calc R U
H63C H 0.3870 0.1711 0.4808 0.255 Uiso 1 1 calc R U
C64 C 0.5321(2) 0.3158(2) 0.5876(2) 0.0710(9) Uani 1 1 d . .
H64 H 0.5261 0.2803 0.6224 0.085 Uiso 1 1 calc R U
C65 C 0.4806(3) 0.3795(3) 0.5774(3) 0.0993(15) Uani 1 1 d . .
H65A H 0.4983 0.4024 0.6286 0.149 Uiso 1 1 calc R U
H65B H 0.4265 0.3640 0.5565 0.149 Uiso 1 1 calc R U
H65C H 0.4839 0.4128 0.5405 0.149 Uiso 1 1 calc R U
C66 C 0.6174(3) 0.3391(4) 0.6249(3) 0.122(2) Uani 1 1 d . .
H66A H 0.6260 0.3643 0.5856 0.184 Uiso 1 1 calc R U
H66B H 0.6513 0.2976 0.6433 0.184 Uiso 1 1 calc R U
H66C H 0.6295 0.3703 0.6697 0.184 Uiso 1 1 calc R U
F11 F 0.56303(13) 0.42949(9) 0.20558(11) 0.0665(5) Uani 1 1 d . .
F12 F 0.60004(15) 0.55675(10) 0.17695(12) 0.0800(6) Uani 1 1 d . .
F13 F 0.67382(14) 0.65121(10) 0.29726(13) 0.0795(6) Uani 1 1 d . .
F14 F 0.70832(14) 0.61519(10) 0.44529(12) 0.0791(6) Uani 1 1 d . .
F15 F 0.67329(13) 0.48659(11) 0.47693(10) 0.0738(5) Uani 1 1 d . .
F16 F 0.48414(12) 0.29672(13) 0.20296(12) 0.0809(6) Uani 1 1 d . .
F17 F 0.33065(15) 0.3129(2) 0.11880(16) 0.1216(11) Uani 1 1 d . .
F18 F 0.25289(12) 0.39830(17) 0.1696(2) 0.1202(11) Uani 1 1 d . .
F19 F 0.33377(15) 0.46582(13) 0.3100(2) 0.1177(11) Uani 1 1 d . .
F20 F 0.48701(13) 0.45194(10) 0.39556(15) 0.0795(6) Uani 1 1 d . .
H1 H 0.100(3) 0.634(3) 0.686(2) 0.119 Uiso 1 1 d D U
H2 H 0.011(3) 0.674(2) 0.582(2) 0.119 Uiso 1 1 d D U
H1B H 0.610(3) 0.372(3) 0.4273(13) 0.119 Uiso 1 1 d D U
H2B H 0.529(3) 0.323(2) 0.452(3) 0.119 Uiso 1 1 d D U

loop_
_atom_site_aniso_label
_atom_site_aniso_U_11
_atom_site_aniso_U_22
_atom_site_aniso_U_33
_atom_site_aniso_U_23
_atom_site_aniso_U_13
_atom_site_aniso_U_12
B1 0.0552(15) 0.0367(13) 0.0503(14) 0.0007(11) 0.0290(13) 0.0020(11)
P1 0.0761(5) 0.0396(3) 0.0461(3) -0.0038(2) 0.0343(3) -0.0012(3)
O1 0.0533(9) 0.0374(8) 0.0411(8) -0.0007(6) 0.0196(7) -0.0063(7)
C1 0.0420(11) 0.0405(12) 0.0431(12) -0.0021(9) 0.0195(10) -0.0021(9)
C2 0.0485(13) 0.0405(12) 0.0507(13) 0.0013(10) 0.0230(11) -0.0004(10)
C3 0.0672(18) 0.0510(15) 0.0537(16) 0.0065(12) 0.0141(14) 0.0002(13)
C4 0.0692(19) 0.0619(18) 0.0548(17) -0.0010(14) 0.0042(15) -0.0070(15)
C5 0.0594(16) 0.0538(15) 0.0547(16) -0.0076(12) 0.0131(13) -0.0105(13)
C6 0.0427(12) 0.0416(12) 0.0502(13) -0.0056(10) 0.0225(10) -0.0034(9)
C7 0.0438(12) 0.0368(11) 0.0533(13) -0.0081(10) 0.0260(10) -0.0035(9)
C8 0.0467(12) 0.0368(11) 0.0546(13) -0.0016(10) 0.0314(11) 0.0017(9)
C9 0.0740(18) 0.0374(12) 0.0695(17) 0.0009(11) 0.0458(15) -0.0029(12)
C10 0.097(2) 0.0478(14) 0.0673(18) 0.0083(13) 0.0547(18) 0.0010(14)
C11 0.086(2) 0.0522(15) 0.0562(15) 0.0013(12) 0.0466(15) -0.0002(14)
C12 0.0610(15) 0.0398(12) 0.0482(13) -0.0024(10) 0.0318(12) 0.0015(10)
C13 0.0463(12) 0.0363(11) 0.0470(12) -0.0013(9) 0.0271(10) 0.0023(9)
C14 0.0585(15) 0.0565(15) 0.0642(16) -0.0083(13) 0.0368(13) 0.0068(12)
C15 0.0624(17) 0.0443(14) 0.0708(18) -0.0075(13) 0.0284(15) -0.0140(12)
C16 0.0492(13) 0.0399(12) 0.0599(15) 0.0020(11) 0.0255(12) 0.0008(10)
C17 0.0626(17) 0.0555(16) 0.093(2) 0.0105(15) 0.0488(17) 0.0099(13)
C18 0.071(2) 0.0556(18) 0.129(3) 0.0131(19) 0.062(2) 0.0205(15)
C19 0.0626(18) 0.0437(15) 0.113(3) 0.0221(16) 0.0386(19) 0.0142(13)
C20 0.0616(17) 0.0480(14) 0.0646(17) 0.0121(13) 0.0249(14) 0.0018(12)
C21 0.0587(15) 0.0410(12) 0.0506(14) 0.0017(10) 0.0216(12) 0.0043(11)
C22 0.0553(13) 0.0332(10) 0.0397(11) 0.0034(8) 0.0252(10) 0.0014(9)
C23 0.0590(14) 0.0340(11) 0.0487(13) 0.0026(9) 0.0271(11) 0.0009(10)
C24 0.0583(15) 0.0453(13) 0.0496(14) 0.0047(11) 0.0206(12) -0.0059(11)
C25 0.0519(14) 0.0646(17) 0.0538(15) 0.0128(13) 0.0249(12) -0.0012(12)
C26 0.0701(18) 0.0736(19) 0.0601(16) 0.0056(14) 0.0448(15) 0.0129(15)
C27 0.0636(16) 0.0532(14) 0.0450(13) -0.0039(11) 0.0317(12) -0.0003(12)
C28 0.081(2) 0.0559(17) 0.0669(19) -0.0044(14) 0.0343(17) -0.0076(15)
C29 0.078(2) 0.070(2) 0.091(3) 0.0064(19) 0.046(2) 0.0095(17)
C30 0.106(3) 0.105(3) 0.076(3) 0.008(2) 0.029(2) 0.008(3)
C31 0.150(4) 0.061(2) 0.109(3) -0.012(2) 0.100(3) -0.003(2)
C32 0.209(7) 0.066(2) 0.138(4) -0.037(3) 0.126(5) -0.018(3)
C33 0.120(5) 0.146(6) 0.215(8) -0.054(6) 0.096(5) 0.015(4)
F1 0.1189(19) 0.0777(14) 0.145(2) 0.0236(14) 0.1023(19) 0.0311(13)
F2 0.148(3) 0.0815(16) 0.218(4) 0.0336(19) 0.138(3) 0.0583(17)
F3 0.1081(18) 0.0630(13) 0.175(3) 0.0535(16) 0.0758(19) 0.0394(12)
F4 0.1124(17) 0.0626(11) 0.0807(13) 0.0284(10) 0.0483(12) 0.0135(11)
F5 0.1126(15) 0.0554(9) 0.0595(10) 0.0113(8) 0.0538(11) 0.0218(10)
F6 0.0742(11) 0.0487(9) 0.0745(11) -0.0217(8) 0.0365(9) -0.0001(8)
F7 0.0709(12) 0.0695(12) 0.0749(12) -0.0191(10) 0.0200(10) -0.0148(9)
F8 0.0540(10) 0.1108(17) 0.0818(13) 0.0082(12) 0.0317(10) -0.0027(10)
F9 0.0861(15) 0.134(2) 0.1004(17) -0.0219(15) 0.0651(14) 0.0142(14)
F10 0.0843(13) 0.0847(13) 0.0646(11) -0.0308(10) 0.0439(10) -0.0050(10)
B2 0.0456(14) 0.0431(13) 0.0534(15) 0.0001(11) 0.0299(12) 0.0011(11)
P2 0.0604(4) 0.0542(4) 0.0581(4) -0.0083(3) 0.0403(3) -0.0056(3)
O2 0.0458(9) 0.0453(9) 0.0484(9) 0.0022(7) 0.0299(7) 0.0015(7)
C34 0.0372(10) 0.0468(12) 0.0448(12) -0.0002(9) 0.0236(9) 0.0010(9)
C35 0.0426(12) 0.0463(12) 0.0531(13) 0.0021(10) 0.0282(11) 0.0027(10)
C36 0.0609(16) 0.0539(15) 0.092(2) 0.0110(15) 0.0545(17) 0.0064(13)
C37 0.071(2) 0.0681(19) 0.118(3) 0.0128(19) 0.073(2) 0.0150(16)
C38 0.0629(17) 0.0559(16) 0.092(2) 0.0038(15) 0.0512(17) 0.0142(13)
C39 0.0472(13) 0.0451(13) 0.0524(13) -0.0011(10) 0.0265(11) 0.0037(10)
C40 0.0583(15) 0.0408(12) 0.0572(15) -0.0033(11) 0.0295(12) 0.0040(11)
C41 0.0706(17) 0.0435(13) 0.0616(16) 0.0010(11) 0.0386(14) 0.0008(12)
C42 0.0615(15) 0.0411(12) 0.0536(14) -0.0007(10) 0.0352(12) -0.0046(11)
C43 0.090(2) 0.0478(14) 0.0693(18) 0.0043(13) 0.0557(17) 0.0020(14)
C44 0.179(5) 0.064(2) 0.108(3) 0.022(2) 0.112(4) 0.019(3)
C45 0.215(6) 0.070(2) 0.126(4) 0.040(3) 0.130(5) 0.037(3)
C46 0.136(4) 0.0519(18) 0.098(3) 0.0219(18) 0.077(3) 0.020(2)
C47 0.0710(19) 0.0589(17) 0.0673(18) -0.0129(14) 0.0308(16) -0.0098(14)
C48 0.077(2) 0.0532(16) 0.081(2) 0.0078(15) 0.0402(18) 0.0195(15)
C49 0.0421(12) 0.0446(12) 0.0550(14) 0.0021(10) 0.0273(11) 0.0022(9)
C50 0.0594(15) 0.0442(13) 0.0563(14) -0.0038(11) 0.0359(12) -0.0015(11)
C51 0.0735(18) 0.0493(14) 0.0579(15) 0.0053(12) 0.0413(14) 0.0041(13)
C52 0.0637(16) 0.0429(13) 0.0712(18) 0.0028(12) 0.0376(14) -0.0032(12)
C53 0.0547(15) 0.0521(15) 0.0587(16) -0.0041(12) 0.0240(13) -0.0062(12)
C54 0.0495(13) 0.0535(14) 0.0492(13) 0.0023(11) 0.0215(11) -0.0016(11)
C55 0.0461(12) 0.0410(12) 0.0597(14) 0.0049(10) 0.0313(11) 0.0032(10)
C56 0.0489(14) 0.0689(18) 0.0616(16) -0.0012(14) 0.0285(13) 0.0017(13)
C57 0.0515(17) 0.095(3) 0.070(2) 0.0039(18) 0.0193(15) -0.0063(16)
C58 0.0425(15) 0.076(2) 0.123(3) 0.030(2) 0.0363(19) 0.0121(15)
C59 0.0570(17) 0.0500(16) 0.127(3) 0.0158(18) 0.054(2) 0.0155(14)
C60 0.0559(15) 0.0404(13) 0.091(2) 0.0028(13) 0.0463(15) 0.0033(11)
C61 0.068(2) 0.101(3) 0.098(3) -0.045(2) 0.052(2) -0.0220(19)
C62 0.077(2) 0.078(2) 0.088(3) -0.029(2) 0.038(2) -0.0149(18)
C63 0.149(5) 0.270(10) 0.147(5) -0.091(6) 0.115(5) -0.133(6)
C64 0.088(2) 0.077(2) 0.0641(18) -0.0132(16) 0.0491(18) 0.0005(18)
C65 0.098(3) 0.100(3) 0.102(3) -0.042(3) 0.050(3) 0.008(2)
C66 0.079(3) 0.181(6) 0.091(3) -0.056(4) 0.028(2) -0.001(3)
F11 0.0994(14) 0.0548(9) 0.0587(9) -0.0097(7) 0.0487(10) -0.0109(9)
F12 0.1289(18) 0.0609(11) 0.0672(11) 0.0037(9) 0.0609(12) -0.0121(11)
F13 0.1091(16) 0.0494(10) 0.0873(13) 0.0040(9) 0.0533(12) -0.0153(10)
F14 0.0934(14) 0.0604(11) 0.0678(11) -0.0108(9) 0.0267(10) -0.0220(10)
F15 0.0850(13) 0.0722(11) 0.0496(9) 0.0000(8) 0.0211(9) -0.0200(10)
F16 0.0631(11) 0.1105(16) 0.0702(12) -0.0320(11) 0.0330(9) -0.0015(10)
F17 0.0634(13) 0.190(3) 0.0820(16) -0.0270(18) 0.0120(12) -0.0196(17)
F18 0.0431(10) 0.123(2) 0.168(3) 0.033(2) 0.0308(14) 0.0137(12)
F19 0.0853(15) 0.0765(14) 0.222(3) -0.0056(18) 0.099(2) 0.0248(12)
F20 0.0835(13) 0.0593(10) 0.1164(17) -0.0241(11) 0.0647(13) -0.0003(9)

loop_
_atom_type_symbol
_atom_type_description
_atom_type_scat_dispersion_real
_atom_type_scat_dispersion_imag
_atom_type_scat_source
C C 0.0181 0.0091 'International Tables Vol C Tables 4.2.6.8 and 6.1.1.4'
H H 0.0000 0.0000 'International Tables Vol C Tables 4.2.6.8 and 6.1.1.4'
B B 0.0090 0.0039 'International Tables Vol C Tables 4.2.6.8 and 6.1.1.4'
F F 0.0727 0.0534 'International Tables Vol C Tables 4.2.6.8 and 6.1.1.4'
P P 0.2955 0.4335 'International Tables Vol C Tables 4.2.6.8 and 6.1.1.4'
O O 0.0492 0.0322 'International Tables Vol C Tables 4.2.6.8 and 6.1.1.4'

loop_
_geom_angle_atom_site_label_1
_geom_angle_atom_site_label_2
_geom_angle_atom_site_label_3
_geom_angle
C2 B1 C16 114.0(2)
C2 B1 C22 114.1(2)
C16 B1 C22 107.2(2)
C2 B1 H1 108(3)
C16 B1 H1 107(3)
C22 B1 H1 106(3)
C31 P1 C12 112.80(17)
C31 P1 C28 111.8(2)
C12 P1 C28 110.49(14)
C31 P1 H2 110(2)
C12 P1 H2 109(2)
C28 P1 H2 102(2)
C13 O1 C1 117.14(19)
C6 C1 C2 126.3(2)
C6 C1 O1 119.1(2)
C2 C1 O1 114.6(2)
C1 C2 C3 114.2(2)
C1 C2 B1 119.8(2)
C3 C2 B1 125.9(2)
C4 C3 C2 122.2(3)
C4 C3 H3 118.9
C2 C3 H3 118.9
C5 C4 C3 120.5(3)
C5 C4 H4 119.8
C3 C4 H4 119.8
C4 C5 C6 120.5(3)
C4 C5 H5 119.8
C6 C5 H5 119.8
C1 C6 C5 116.3(2)
C1 C6 C7 120.2(2)
C5 C6 C7 123.4(2)
C8 C7 C6 108.63(19)
C8 C7 C15 110.8(2)
C6 C7 C15 111.4(2)
C8 C7 C14 108.2(2)
C6 C7 C14 108.2(2)
C15 C7 C14 109.5(2)
C9 C8 C13 116.8(2)
C9 C8 C7 124.3(2)
C13 C8 C7 118.8(2)
C10 C9 C8 121.8(3)
C10 C9 H9 119.1
C8 C9 H9 119.1
C11 C10 C9 120.9(3)
C11 C10 H10 119.5
C9 C10 H10 119.5
C10 C11 C12 118.8(3)
C10 C11 H11 120.6
C12 C11 H11 120.6
C13 C12 C11 119.4(2)
C13 C12 P1 118.83(19)
C11 C12 P1 121.8(2)
O1 C13 C8 121.2(2)
O1 C13 C12 116.5(2)
C8 C13 C12 122.3(2)
C7 C14 H14A 109.5
C7 C14 H14B 109.5
H14A C14 H14B 109.5
C7 C14 H14C 109.5
H14A C14 H14C 109.5
H14B C14 H14C 109.5
C7 C15 H15A 109.5
C7 C15 H15B 109.5
H15A C15 H15B 109.5
C7 C15 H15C 109.5
H15A C15 H15C 109.5
H15B C15 H15C 109.5
C21 C16 C17 114.1(3)
C21 C16 B1 122.5(2)
C17 C16 B1 123.1(3)
F1 C17 C18 115.9(3)
F1 C17 C16 120.6(3)
C18 C17 C16 123.4(3)
F2 C18 C19 119.6(3)
F2 C18 C17 120.6(4)
C19 C18 C17 119.8(3)
F3 C19 C18 121.1(3)
F3 C19 C20 119.2(4)
C18 C19 C20 119.8(3)
F4 C20 C19 120.7(3)
F4 C20 C21 121.0(3)
C19 C20 C21 118.2(3)
F5 C21 C16 119.4(2)
F5 C21 C20 116.0(3)
C16 C21 C20 124.6(3)
C27 C22 C23 112.5(2)
C27 C22 B1 127.8(2)
C23 C22 B1 119.7(2)
F6 C23 C24 115.1(2)
F6 C23 C22 119.1(2)
C24 C23 C22 125.8(3)
F7 C24 C25 120.7(3)
F7 C24 C23 120.2(3)
C25 C24 C23 119.1(3)
F8 C25 C24 121.2(3)
F8 C25 C26 120.4(3)
C24 C25 C26 118.4(3)
F9 C26 C25 118.8(3)
F9 C26 C27 120.4(3)
C25 C26 C27 120.8(3)
F10 C27 C26 116.4(2)
F10 C27 C22 120.1(3)
C26 C27 C22 123.5(3)
C30 C28 C29 111.7(4)
C30 C28 P1 112.0(3)
C29 C28 P1 110.0(3)
C30 C28 H28 107.6
C29 C28 H28 107.6
P1 C28 H28 107.6
C28 C29 H29A 109.5
C28 C29 H29B 109.5
H29A C29 H29B 109.5
C28 C29 H29C 109.5
H29A C29 H29C 109.5
H29B C29 H29C 109.5
C28 C30 H30A 109.5
C28 C30 H30B 109.5
H30A C30 H30B 109.5
C28 C30 H30C 109.5
H30A C30 H30C 109.5
H30B C30 H30C 109.5
C33 C31 C32 113.6(5)
C33 C31 P1 106.6(4)
C32 C31 P1 109.1(3)
C33 C31 H31 109.1
C32 C31 H31 109.1
P1 C31 H31 109.1
C31 C32 H32A 109.5
C31 C32 H32B 109.5
H32A C32 H32B 109.5
C31 C32 H32C 109.5
H32A C32 H32C 109.5
H32B C32 H32C 109.5
C31 C33 H33A 109.5
C31 C33 H33B 109.5
H33A C33 H33B 109.5
C31 C33 H33C 109.5
H33A C33 H33C 109.5
H33B C33 H33C 109.5
H1B B2 C35 105(3)
H1B B2 C49 105(3)
C35 B2 C49 113.5(2)
H1B B2 C55 112(3)
C35 B2 C55 115.7(2)
C49 B2 C55 105.5(2)
H1B B2 H1B 0(7)
C35 B2 H1B 105(3)
C49 B2 H1B 105(3)
C55 B2 H1B 112(3)
C43 P2 C61 113.18(19)
C43 P2 C64 111.86(17)
C61 P2 C64 110.91(17)
C43 P2 H2B 104(2)
C61 P2 H2B 108(2)
C64 P2 H2B 108(2)
C42 O2 C34 116.53(19)
C39 C34 C35 125.9(2)
C39 C34 O2 119.0(2)
C35 C34 O2 115.1(2)
C36 C35 C34 114.3(2)
C36 C35 B2 124.5(2)
C34 C35 B2 120.8(2)
C37 C36 C35 122.3(3)
C37 C36 H36 118.9
C35 C36 H36 118.9
C38 C37 C36 120.6(3)
C38 C37 H37 119.7
C36 C37 H37 119.7
C37 C38 C39 120.0(3)
C37 C38 H38 120.0
C39 C38 H38 120.0
C34 C39 C38 116.7(2)
C34 C39 C40 119.4(2)
C38 C39 C40 123.8(2)
C41 C40 C39 107.7(2)
C41 C40 C48 111.4(3)
C39 C40 C48 111.8(3)
C41 C40 C47 108.5(3)
C39 C40 C47 108.2(2)
C48 C40 C47 109.1(3)
C46 C41 C42 117.1(3)
C46 C41 C40 124.5(3)
C42 C41 C40 118.4(2)
O2 C42 C43 117.0(2)
O2 C42 C41 121.0(2)
C43 C42 C41 121.9(3)
C44 C43 C42 119.3(3)
C44 C43 P2 121.1(3)
C42 C43 P2 119.5(2)
C45 C44 C43 119.2(4)
C45 C44 H44 120.4
C43 C44 H44 120.4
C46 C45 C44 120.7(4)
C46 C45 H45 119.7
C44 C45 H45 119.7
C45 C46 C41 121.8(4)
C45 C46 H46 119.1
C41 C46 H46 119.1
C40 C47 H47A 109.5
C40 C47 H47B 109.5
H47A C47 H47B 109.5
C40 C47 H47C 109.5
H47A C47 H47C 109.5
H47B C47 H47C 109.5
C40 C48 H48A 109.5
C40 C48 H48B 109.5
H48A C48 H48B 109.5
C40 C48 H48C 109.5
H48A C48 H48C 109.5
H48B C48 H48C 109.5
C50 C49 C54 114.0(2)
C50 C49 B2 122.5(2)
C54 C49 B2 123.3(2)
F11 C50 C49 119.4(2)
F11 C50 C51 116.0(2)
C49 C50 C51 124.6(3)
F12 C51 C52 120.7(3)
F12 C51 C50 120.6(3)
C52 C51 C50 118.6(3)
F13 C52 C53 120.0(3)
F13 C52 C51 120.2(3)
C53 C52 C51 119.8(3)
F14 C53 C52 119.0(3)
F14 C53 C54 121.3(3)
C52 C53 C54 119.7(3)
F15 C54 C53 116.4(3)
F15 C54 C49 120.3(2)
C53 C54 C49 123.2(3)
C56 C55 C60 113.0(3)
C56 C55 B2 127.6(2)
C60 C55 B2 119.3(3)
F16 C56 C55 120.3(3)
F16 C56 C57 115.5(3)
C55 C56 C57 124.2(3)
F17 C57 C58 120.2(3)
F17 C57 C56 120.9(4)
C58 C57 C56 118.9(4)
C59 C58 F18 121.0(4)
C59 C58 C57 119.6(3)
F18 C58 C57 119.5(4)
F19 C59 C58 120.1(3)
F19 C59 C60 120.6(4)
C58 C59 C60 119.3(3)
F20 C60 C59 115.7(3)
F20 C60 C55 119.4(3)
C59 C60 C55 125.0(3)
C62 C61 C63 111.5(4)
C62 C61 P2 111.0(3)
C63 C61 P2 110.1(4)
C62 C61 H61 108.0
C63 C61 H61 108.0
P2 C61 H61 108.0
C61 C62 H62A 109.5
C61 C62 H62B 109.5
H62A C62 H62B 109.5
C61 C62 H62C 109.5
H62A C62 H62C 109.5
H62B C62 H62C 109.5
C61 C63 H63A 109.5
C61 C63 H63B 109.5
H63A C63 H63B 109.5
C61 C63 H63C 109.5
H63A C63 H63C 109.5
H63B C63 H63C 109.5
C65 C64 C66 109.6(4)
C65 C64 P2 110.2(3)
C66 C64 P2 108.3(3)
C65 C64 H64 109.6
C66 C64 H64 109.6
P2 C64 H64 109.6
C64 C65 H65A 109.5
C64 C65 H65B 109.5
H65A C65 H65B 109.5
C64 C65 H65C 109.5
H65A C65 H65C 109.5
H65B C65 H65C 109.5
C64 C66 H66A 109.5
C64 C66 H66B 109.5
H66A C66 H66B 109.5
C64 C66 H66C 109.5
H66A C66 H66C 109.5
H66B C66 H66C 109.5

loop_
_geom_bond_atom_site_label_1
_geom_bond_atom_site_label_2
_geom_bond_distance
B1 C2 1.612(4)
B1 C16 1.639(4)
B1 C22 1.645(4)
B1 H1 1.139(19)
P1 C31 1.782(4)
P1 C12 1.793(3)
P1 C28 1.840(4)
P1 H2 1.377(19)
O1 C13 1.361(3)
O1 C1 1.405(3)
C1 C6 1.388(3)
C1 C2 1.391(3)
C2 C3 1.397(4)
C3 C4 1.384(5)
C3 H3 0.9500
C4 C5 1.382(5)
C4 H4 0.9500
C5 C6 1.391(4)
C5 H5 0.9500
C6 C7 1.522(4)
C7 C8 1.520(4)
C7 C15 1.532(3)
C7 C14 1.541(3)
C8 C9 1.390(4)
C8 C13 1.395(3)
C9 C10 1.387(5)
C9 H9 0.9500
C10 C11 1.379(4)
C10 H10 0.9500
C11 C12 1.401(4)
C11 H11 0.9500
C12 C13 1.396(3)
C14 H14A 0.9800
C14 H14B 0.9800
C14 H14C 0.9800
C15 H15A 0.9800
C15 H15B 0.9800
C15 H15C 0.9800
C16 C21 1.381(4)
C16 C17 1.388(4)
C17 F1 1.373(4)
C17 C18 1.378(5)
C18 F2 1.346(4)
C18 C19 1.366(6)
C19 F3 1.343(4)
C19 C20 1.382(5)
C20 F4 1.345(4)
C20 C21 1.383(4)
C21 F5 1.349(3)
C22 C27 1.386(4)
C22 C23 1.387(4)
C23 F6 1.357(3)
C23 C24 1.374(4)
C24 F7 1.344(3)
C24 C25 1.366(5)
C25 F8 1.343(4)
C25 C26 1.368(5)
C26 F9 1.348(4)
C26 C27 1.384(5)
C27 F10 1.354(3)
C28 C30 1.502(6)
C28 C29 1.513(5)
C28 H28 1.0000
C29 H29A 0.9800
C29 H29B 0.9800
C29 H29C 0.9800
C30 H30A 0.9800
C30 H30B 0.9800
C30 H30C 0.9800
C31 C33 1.524(9)
C31 C32 1.545(6)
C31 H31 1.0000
C32 H32A 0.9800
C32 H32B 0.9800
C32 H32C 0.9800
C33 H33A 0.9800
C33 H33B 0.9800
C33 H33C 0.9800
B2 H1B 1.203(19)
B2 C35 1.622(4)
B2 C49 1.638(4)
B2 C55 1.644(4)
B2 H1B 1.203(19)
P2 C43 1.794(3)
P2 C61 1.805(4)
P2 C64 1.808(3)
P2 H2B 1.396(19)
O2 C42 1.360(3)
O2 C34 1.413(3)
C34 C39 1.387(3)
C34 C35 1.396(4)
C35 C36 1.395(4)
C36 C37 1.385(4)
C36 H36 0.9500
C37 C38 1.385(5)
C37 H37 0.9500
C38 C39 1.395(4)
C38 H38 0.9500
C39 C40 1.528(4)
C40 C41 1.520(4)
C40 C48 1.534(4)
C40 C47 1.544(4)
C41 C46 1.386(5)
C41 C42 1.395(4)
C42 C43 1.396(4)
C43 C44 1.392(5)
C44 C45 1.382(6)
C44 H44 0.9500
C45 C46 1.381(6)
C45 H45 0.9500
C46 H46 0.9500
C47 H47A 0.9800
C47 H47B 0.9800
C47 H47C 0.9800
C48 H48A 0.9800
C48 H48B 0.9800
C48 H48C 0.9800
C49 C50 1.382(4)
C49 C54 1.396(4)
C50 F11 1.351(3)
C50 C51 1.383(4)
C51 F12 1.338(3)
C51 C52 1.372(4)
C52 F13 1.347(3)
C52 C53 1.369(4)
C53 F14 1.348(3)
C53 C54 1.382(4)
C54 F15 1.358(3)
C55 C56 1.379(4)
C55 C60 1.385(4)
C56 F16 1.352(4)
C56 C57 1.388(5)
C57 F17 1.335(5)
C57 C58 1.380(6)
C58 C59 1.348(6)
C58 F18 1.351(4)
C59 F19 1.340(4)
C59 C60 1.375(5)
C60 F20 1.365(4)
C61 C62 1.512(5)
C61 C63 1.518(7)
C61 H61 1.0000
C62 H62A 0.9800
C62 H62B 0.9800
C62 H62C 0.9800
C63 H63A 0.9800
C63 H63B 0.9800
C63 H63C 0.9800
C64 C65 1.526(6)
C64 C66 1.532(6)
C64 H64 1.0000
C65 H65A 0.9800
C65 H65B 0.9800
C65 H65C 0.9800
C66 H66A 0.9800
C66 H66B 0.9800
C66 H66C 0.9800

loop_
_geom_torsion_atom_site_label_1
_geom_torsion_atom_site_label_2
_geom_torsion_atom_site_label_3
_geom_torsion_atom_site_label_4
_geom_torsion
C13 O1 C1 C6 30.1(3)
C13 O1 C1 C2 -151.0(2)
C6 C1 C2 C3 0.5(4)
O1 C1 C2 C3 -178.4(3)
C6 C1 C2 B1 -177.1(2)
O1 C1 C2 B1 4.1(3)
C16 B1 C2 C1 170.5(2)
C22 B1 C2 C1 -65.9(3)
C16 B1 C2 C3 -6.7(4)
C22 B1 C2 C3 116.9(3)
C1 C2 C3 C4 0.9(5)
B1 C2 C3 C4 178.2(3)
C2 C3 C4 C5 -1.2(6)
C3 C4 C5 C6 0.2(6)
C2 C1 C6 C5 -1.4(4)
O1 C1 C6 C5 177.4(3)
C2 C1 C6 C7 -176.7(2)
O1 C1 C6 C7 2.1(4)
C4 C5 C6 C1 1.0(5)
C4 C5 C6 C7 176.2(3)
C1 C6 C7 C8 -30.1(3)
C5 C6 C7 C8 154.9(3)
C1 C6 C7 C15 -152.5(3)
C5 C6 C7 C15 32.5(4)
C1 C6 C7 C14 87.1(3)
C5 C6 C7 C14 -87.9(3)
C6 C7 C8 C9 -153.4(3)
C15 C7 C8 C9 -30.7(4)
C14 C7 C8 C9 89.3(3)
C6 C7 C8 C13 29.8(3)
C15 C7 C8 C13 152.5(2)
C14 C7 C8 C13 -87.5(3)
C13 C8 C9 C10 -0.1(4)
C7 C8 C9 C10 -176.9(3)
C8 C9 C10 C11 -0.2(5)
C9 C10 C11 C12 0.3(5)
C10 C11 C12 C13 -0.2(5)
C10 C11 C12 P1 179.1(3)
C31 P1 C12 C13 -134.1(3)
C28 P1 C12 C13 99.9(2)
C31 P1 C12 C11 46.7(3)
C28 P1 C12 C11 -79.3(3)
C1 O1 C13 C8 -30.6(3)
C1 O1 C13 C12 150.8(2)
C9 C8 C13 O1 -178.3(2)
C7 C8 C13 O1 -1.3(3)
C9 C8 C13 C12 0.2(4)
C7 C8 C13 C12 177.3(2)
C11 C12 C13 O1 178.5(3)
P1 C12 C13 O1 -0.7(3)
C11 C12 C13 C8 -0.1(4)
P1 C12 C13 C8 -179.35(19)
C2 B1 C16 C21 72.4(3)
C22 B1 C16 C21 -54.9(3)
C2 B1 C16 C17 -112.8(3)
C22 B1 C16 C17 119.9(3)
C21 C16 C17 F1 180.0(3)
B1 C16 C17 F1 4.8(5)
C21 C16 C17 C18 1.8(5)
B1 C16 C17 C18 -173.4(3)
F1 C17 C18 F2 -1.4(6)
C16 C17 C18 F2 176.9(4)
F1 C17 C18 C19 -179.9(4)
C16 C17 C18 C19 -1.7(6)
F2 C18 C19 F3 0.4(7)
C17 C18 C19 F3 178.9(4)
F2 C18 C19 C20 -178.6(4)
C17 C18 C19 C20 0.0(6)
F3 C19 C20 F4 -0.7(5)
C18 C19 C20 F4 178.3(4)
F3 C19 C20 C21 -177.6(3)
C18 C19 C20 C21 1.4(5)
C17 C16 C21 F5 -178.2(3)
B1 C16 C21 F5 -3.0(4)
C17 C16 C21 C20 -0.3(4)
B1 C16 C21 C20 174.9(3)
F4 C20 C21 F5 -0.2(4)
C19 C20 C21 F5 176.7(3)
F4 C20 C21 C16 -178.1(3)
C19 C20 C21 C16 -1.2(5)
C2 B1 C22 C27 -19.0(4)
C16 B1 C22 C27 108.2(3)
C2 B1 C22 C23 161.6(2)
C16 B1 C22 C23 -71.2(3)
C27 C22 C23 F6 -179.8(2)
B1 C22 C23 F6 -0.3(3)
C27 C22 C23 C24 0.3(4)
B1 C22 C23 C24 179.8(2)
F6 C23 C24 F7 2.2(4)
C22 C23 C24 F7 -177.9(2)
F6 C23 C24 C25 -179.6(2)
C22 C23 C24 C25 0.3(4)
F7 C24 C25 F8 -0.6(4)
C23 C24 C25 F8 -178.8(2)
F7 C24 C25 C26 177.7(3)
C23 C24 C25 C26 -0.4(4)
F8 C25 C26 F9 -1.3(5)
C24 C25 C26 F9 -179.7(3)
F8 C25 C26 C27 178.4(3)
C24 C25 C26 C27 0.0(5)
F9 C26 C27 F10 1.0(4)
C25 C26 C27 F10 -178.6(3)
F9 C26 C27 C22 -179.6(3)
C25 C26 C27 C22 0.7(5)
C23 C22 C27 F10 178.5(2)
B1 C22 C27 F10 -1.0(4)
C23 C22 C27 C26 -0.8(4)
B1 C22 C27 C26 179.8(3)
C31 P1 C28 C30 -51.2(4)
C12 P1 C28 C30 75.3(3)
C31 P1 C28 C29 -176.1(3)
C12 P1 C28 C29 -49.6(3)
C12 P1 C31 C33 62.9(4)
C28 P1 C31 C33 -171.9(4)
C12 P1 C31 C32 -174.0(4)
C28 P1 C31 C32 -48.8(4)
C42 O2 C34 C39 31.8(3)
C42 O2 C34 C35 -147.5(2)
C39 C34 C35 C36 1.6(4)
O2 C34 C35 C36 -179.2(2)
C39 C34 C35 B2 -172.1(2)
O2 C34 C35 B2 7.1(3)
H1B B2 C35 C36 -117(3)
C49 B2 C35 C36 -3.1(4)
C55 B2 C35 C36 119.1(3)
H1B B2 C35 C34 56(3)
C49 B2 C35 C34 169.9(2)
C55 B2 C35 C34 -67.9(3)
C34 C35 C36 C37 -0.7(5)
B2 C35 C36 C37 172.7(3)
C35 C36 C37 C38 -1.4(6)
C36 C37 C38 C39 2.7(6)
C35 C34 C39 C38 -0.4(4)
O2 C34 C39 C38 -179.5(3)
C35 C34 C39 C40 -178.1(3)
O2 C34 C39 C40 2.8(4)
C37 C38 C39 C34 -1.8(5)
C37 C38 C39 C40 175.7(3)
C34 C39 C40 C41 -33.8(3)
C38 C39 C40 C41 148.6(3)
C34 C39 C40 C48 -156.6(3)
C38 C39 C40 C48 25.9(4)
C34 C39 C40 C47 83.3(3)
C38 C39 C40 C47 -94.2(3)
C39 C40 C41 C46 -148.2(4)
C48 C40 C41 C46 -25.2(5)
C47 C40 C41 C46 94.9(4)
C39 C40 C41 C42 34.5(4)
C48 C40 C41 C42 157.5(3)
C47 C40 C41 C42 -82.4(3)
C34 O2 C42 C43 148.8(3)
C34 O2 C42 C41 -31.3(4)
C46 C41 C42 O2 178.6(3)
C40 C41 C42 O2 -4.0(4)
C46 C41 C42 C43 -1.5(5)
C40 C41 C42 C43 175.9(3)
O2 C42 C43 C44 -179.0(4)
C41 C42 C43 C44 1.1(6)
O2 C42 C43 P2 0.2(4)
C41 C42 C43 P2 -179.7(2)
C61 P2 C43 C44 -86.3(4)
C64 P2 C43 C44 39.9(4)
C61 P2 C43 C42 94.5(3)
C64 P2 C43 C42 -139.3(3)
C42 C43 C44 C45 -0.5(8)
P2 C43 C44 C45 -179.7(5)
C43 C44 C45 C46 0.4(10)
C44 C45 C46 C41 -0.9(10)
C42 C41 C46 C45 1.5(7)
C40 C41 C46 C45 -175.8(5)
H1B B2 C49 C50 -177(3)
C35 B2 C49 C50 69.5(3)
C55 B2 C49 C50 -58.2(3)
H1B B2 C49 C54 -2(3)
C35 B2 C49 C54 -115.8(3)
C55 B2 C49 C54 116.6(3)
C54 C49 C50 F11 -177.9(2)
B2 C49 C50 F11 -2.7(4)
C54 C49 C50 C51 0.6(4)
B2 C49 C50 C51 175.8(3)
F11 C50 C51 F12 -0.1(4)
C49 C50 C51 F12 -178.7(3)
F11 C50 C51 C52 177.8(3)
C49 C50 C51 C52 -0.7(5)
F12 C51 C52 F13 -0.7(5)
C50 C51 C52 F13 -178.6(3)
F12 C51 C52 C53 178.3(3)
C50 C51 C52 C53 0.4(5)
F13 C52 C53 F14 1.0(5)
C51 C52 C53 F14 -177.9(3)
F13 C52 C53 C54 179.1(3)
C51 C52 C53 C54 0.1(5)
F14 C53 C54 F15 -0.3(4)
C52 C53 C54 F15 -178.2(3)
F14 C53 C54 C49 177.7(3)
C52 C53 C54 C49 -0.2(5)
C50 C49 C54 F15 177.8(3)
B2 C49 C54 F15 2.7(4)
C50 C49 C54 C53 -0.1(4)
B2 C49 C54 C53 -175.2(3)
H1B B2 C55 C56 -143(3)
C35 B2 C55 C56 -23.1(4)
C49 B2 C55 C56 103.3(3)
H1B B2 C55 C60 42(3)
C35 B2 C55 C60 161.9(2)
C49 B2 C55 C60 -71.7(3)
C60 C55 C56 F16 -179.9(3)
B2 C55 C56 F16 4.8(5)
C60 C55 C56 C57 0.5(5)
B2 C55 C56 C57 -174.7(3)
F16 C56 C57 F17 -0.7(6)
C55 C56 C57 F17 178.8(3)
F16 C56 C57 C58 -179.2(3)
C55 C56 C57 C58 0.4(6)
F17 C57 C58 C59 -179.6(4)
C56 C57 C58 C59 -1.1(6)
F17 C57 C58 F18 0.2(6)
C56 C57 C58 F18 178.7(3)
F18 C58 C59 F19 1.0(6)
C57 C58 C59 F19 -179.2(4)
F18 C58 C59 C60 -178.9(3)
C57 C58 C59 C60 0.9(6)
F19 C59 C60 F20 -0.5(5)
C58 C59 C60 F20 179.5(3)
F19 C59 C60 C55 -179.8(3)
C58 C59 C60 C55 0.1(5)
C56 C55 C60 F20 179.9(3)
B2 C55 C60 F20 -4.5(4)
C56 C55 C60 C59 -0.8(4)
B2 C55 C60 C59 174.9(3)
C43 P2 C61 C62 -54.8(4)
C64 P2 C61 C62 178.5(3)
C43 P2 C61 C63 69.1(4)
C64 P2 C61 C63 -57.5(4)
C43 P2 C64 C65 -175.0(3)
C61 P2 C64 C65 -47.6(4)
C43 P2 C64 C66 65.2(4)
C61 P2 C64 C66 -167.5(4)
